data_4078381
loop_
_publ_author_name
'Vicente, Jos\'e'
'Abad, Jos\'e-Antonio'
'Shaw, Kenneth F.'
'Gil-Rubio, Juan'
'Ram\'irez de Arellano, M. Carmen'
'Jones, Peter G.'

_publ_section_title
;
 Palladium-Assisted Formation of Carbon&#x2212;Carbon Bonds. 7.1Reactions
 of (2,3,4-Trimethoxy-6-X-phenyl)palladium Complexes with Alkynes (X =
 C(O)NHBut) and Isocyanides (X = C(O)NHBut, C(O)Me, CHO):&#x00A0; Crystal
 and Molecular Structures of
 [Pd{C6H{C(O)NHBut}-6-(OMe)3-2,3,4}(bpy)](CF3SO3),
 [Pd{C(CO2Me)C(CO2Me)C6H{C(O)NHBut}-6-(OMe)3-2,3,4)}- Cl(PPh3)],
 [Pd{C(NXy)C6H{C(O)NHBut}-6-(OMe)3-2,3,4}- (bpy)](CF3SO3), and the
 Ketenimine 2-(2,6-Dimethylphenyl)-1-(((2,6-dimethylphenyl)imino)-
 methylene)-5,6,7-trimethoxy-3-oxoisoindoline
;
_journal_issue 21
_journal_name_full Organometallics
_journal_page_first 4557
_journal_paper_doi 10.1021/om970426v
_journal_volume 16
_journal_year 1997
_chemical_formula_sum 'C38 H43 Cl N O9 P Pd'
_chemical_formula_weight 830.55
_chemical_name_systematic
;
 ?
;
_space_group_IT_number 2
_symmetry_cell_setting triclinic
_symmetry_space_group_name_Hall '-P 1'
_symmetry_space_group_name_H-M 'P -1'
_atom_sites_solution_hydrogens geom
_atom_sites_solution_primary Patterson
_atom_sites_solution_secondary difmap
_audit_creation_method SHELXL
_cell_angle_alpha 78.47(2)
_cell_angle_beta 79.19(2)
_cell_angle_gamma 66.47(2)
_cell_formula_units_Z 2
_cell_length_a 9.345(3)
_cell_length_b 11.619(3)
_cell_length_c 19.076(5)
_cell_measurement_reflns_used 52
_cell_measurement_temperature 143(2)
_cell_measurement_theta_max 11
_cell_measurement_theta_min 10
_cell_volume 1847.3(10)
_computing_cell_refinement 'Stoe DIF4'
_computing_data_collection 'Stoe DIF4'
_computing_data_reduction 'Stoe REDU4'
_computing_molecular_graphics 'Siemens XP'
_computing_publication_material SHELXL-93
_computing_structure_refinement 'SHELXL-93 (Sheldrick, 1993)'
_computing_structure_solution 'SHELXS-86 (Sheldrick, 1990)'
_diffrn_ambient_temperature 143(2)
_diffrn_measurement_device 'Stoe STADI-4'
_diffrn_measurement_method \w/\q-scans
_diffrn_radiation_monochromator graphite
_diffrn_radiation_source 'fine-focus sealed tube'
_diffrn_radiation_type MoK\a
_diffrn_radiation_wavelength 0.71073
_diffrn_reflns_av_R_equivalents 0.0697
_diffrn_reflns_av_sigmaI/netI 0.0345
_diffrn_reflns_limit_h_max 12
_diffrn_reflns_limit_h_min -10
_diffrn_reflns_limit_k_max 15
_diffrn_reflns_limit_k_min -14
_diffrn_reflns_limit_l_max 24
_diffrn_reflns_limit_l_min -20
_diffrn_reflns_number 9851
_diffrn_reflns_theta_max 27.57
_diffrn_reflns_theta_min 3.05
_diffrn_standards_decay_% 0
_diffrn_standards_interval_time 60
_diffrn_standards_number 3
_exptl_absorpt_coefficient_mu 0.674
_exptl_absorpt_correction_T_max 0.875
_exptl_absorpt_correction_T_min 0.778
_exptl_absorpt_correction_type Psi-scans
_exptl_crystal_colour 'pale yellow'
_exptl_crystal_density_diffrn 1.493
_exptl_crystal_description prism
_exptl_crystal_F_000 856
_exptl_crystal_size_max 0.75
_exptl_crystal_size_mid 0.25
_exptl_crystal_size_min 0.15
_refine_diff_density_max 1.102
_refine_diff_density_min -1.383
_refine_diff_density_rms 0.100
_refine_ls_extinction_method none
_refine_ls_goodness_of_fit_all 1.186
_refine_ls_goodness_of_fit_obs 1.198
_refine_ls_hydrogen_treatment 'rigid methyls, others riding (water H not located)'
_refine_ls_matrix_type full
_refine_ls_number_parameters 467
_refine_ls_number_reflns 8490
_refine_ls_number_restraints 389
_refine_ls_restrained_S_all 1.237
_refine_ls_restrained_S_obs 1.173
_refine_ls_R_factor_all 0.0537
_refine_ls_R_factor_obs 0.0475
_refine_ls_shift/esd_max 0.000
_refine_ls_shift/esd_mean 0.000
_refine_ls_structure_factor_coef Fsqd
_refine_ls_weighting_details 'w=1/[\s^2^(Fo^2^)+(0.0264P)^2^+5.8589P] where P=(Fo^2^+2Fc^2^)/3'
_refine_ls_weighting_scheme calc
_refine_ls_wR_factor_all 0.1187
_refine_ls_wR_factor_obs 0.1078
_reflns_number_observed 7807
_reflns_number_total 8519
_reflns_observed_criterion >2sigma(I)
_cod_data_source_file om970426v.cif
_cod_data_source_block souper
_cod_depositor_comments
;
The following automatic conversions were performed:

'_geom_bond_publ_flag' value 'Y' changed to 'y' according to
/home/saulius/struct/CIF-dictionaries/cif_core.dic dictionary named
'cif_core.dic' version 2.4.1 from 2010-06-29 (54
times).

'_geom_angle_publ_flag' value 'Y' changed to 'y' according
to /home/saulius/struct/CIF-dictionaries/cif_core.dic dictionary
named 'cif_core.dic' version 2.4.1 from 2010-06-29 (80 times).

Automatic conversion script
Id: cif_fix_values 1715 2011-07-08 13:25:40Z adriana 

The following automatic conversions were performed:

'_refine_ls_weighting_scheme' value 'calc
w=1/[\s^2^(Fo^2^)+(0.0264P)^2^+5.8589P] where P=(Fo^2^+2Fc^2^)/3' was
changed to 'calc'. New tag '_refine_ls_weighting_details' was
created. The value of the new tag was set to
'w=1/[\s^2^(Fo^2^)+(0.0264P)^2^+5.8589P] where P=(Fo^2^+2Fc^2^)/3'.

Automatic conversion script
Id: cif_fix_values 3143 2015-03-26 13:38:13Z robertas 
;
_cod_original_cell_volume 1847.2(9)
_cod_original_sg_symbol_H-M P-1
_cod_database_code 4078381

loop_
_symmetry_equiv_pos_as_xyz
'x, y, z'
'-x, -y, -z'

loop_
_atom_site_aniso_label
_atom_site_aniso_U_11
_atom_site_aniso_U_22
_atom_site_aniso_U_33
_atom_site_aniso_U_23
_atom_site_aniso_U_13
_atom_site_aniso_U_12
Pd 0.01358(12) 0.01502(12) 0.01890(13) -0.00646(9) -0.00101(9) -0.00574(9)
Cl 0.0303(5) 0.0195(4) 0.0372(5) -0.0023(4) -0.0059(4) -0.0065(4)
P 0.0138(4) 0.0194(4) 0.0195(4) -0.0073(3) -0.0015(3) -0.0052(3)
N 0.0183(14) 0.033(2) 0.0206(14) -0.0086(12) -0.0007(11) -0.0078(12)
O1 0.0238(12) 0.0200(12) 0.0284(13) -0.0086(10) 0.0055(10) -0.0115(10)
O2 0.040(2) 0.0274(14) 0.044(2) -0.0087(12) 0.0039(13) -0.0233(13)
O3 0.032(2) 0.056(2) 0.090(3) -0.041(2) 0.004(2) -0.032(2)
O4 0.0249(14) 0.080(2) 0.051(2) -0.045(2) -0.0076(14) -0.014(2)
O5 0.050(2) 0.0254(14) 0.0298(15) -0.0014(12) -0.0140(14) -0.0031(13)
O6 0.0292(14) 0.0202(12) 0.0292(14) -0.0094(10) -0.0072(11) 0.0019(11)
O7 0.0221(13) 0.067(2) 0.0287(15) -0.0232(14) -0.0041(11) -0.0132(14)
O8 0.0183(12) 0.049(2) 0.0305(14) -0.0103(13) -0.0034(11) -0.0143(12)
C1 0.0139(14) 0.021(2) 0.023(2) -0.0082(13) -0.0033(12) -0.0045(12)
C2 0.0146(14) 0.0182(15) 0.024(2) -0.0088(13) -0.0043(13) -0.0048(12)
C3 0.019(2) 0.020(2) 0.035(2) -0.0108(14) 0.0018(14) -0.0102(13)
C4 0.018(2) 0.031(2) 0.048(2) -0.025(2) 0.001(2) -0.0132(15)
C5 0.014(2) 0.040(2) 0.042(2) -0.030(2) -0.004(2) -0.0040(15)
C6 0.017(2) 0.031(2) 0.024(2) -0.0137(15) -0.0037(14) -0.0024(14)
C7 0.050(3) 0.029(2) 0.071(3) -0.006(2) -0.006(3) -0.023(2)
C8 0.036(3) 0.080(4) 0.074(4) -0.015(3) 0.002(2) -0.042(3)
C9 0.028(2) 0.090(4) 0.048(3) -0.048(3) -0.012(2) -0.002(2)
C10 0.0157(14) 0.0187(15) 0.020(2) -0.0035(12) -0.0032(12) -0.0047(12)
C11 0.017(2) 0.045(2) 0.031(2) 0.002(2) 0.0044(15) -0.010(2)
C12 0.025(2) 0.066(3) 0.043(2) -0.017(2) 0.002(2) -0.023(2)
C13 0.026(2) 0.110(5) 0.028(2) -0.003(3) 0.003(2) -0.020(3)
C14 0.031(2) 0.045(3) 0.090(4) 0.024(3) 0.013(3) -0.012(2)
C15 0.0149(14) 0.0167(14) 0.0177(15) -0.0035(12) -0.0007(12) -0.0076(12)
C16 0.0109(14) 0.0179(15) 0.023(2) -0.0066(12) -0.0006(12) -0.0044(12)
C17 0.022(2) 0.0168(15) 0.021(2) -0.0017(12) -0.0003(13) -0.0100(13)
C18 0.035(2) 0.022(2) 0.045(2) -0.010(2) -0.007(2) 0.005(2)
C19 0.017(2) 0.022(2) 0.027(2) -0.0084(13) -0.0036(13) -0.0058(13)
C20 0.022(2) 0.068(3) 0.047(3) -0.016(2) -0.013(2) -0.015(2)
C21 0.0125(14) 0.028(2) 0.022(2) -0.0045(13) 0.0007(12) -0.0076(13)
C22 0.017(2) 0.027(2) 0.028(2) -0.0056(14) 0.0006(14) -0.0093(14)
C23 0.028(2) 0.026(2) 0.039(2) -0.003(2) -0.001(2) -0.012(2)
C24 0.032(2) 0.036(2) 0.035(2) 0.005(2) 0.001(2) -0.012(2)
C25 0.033(2) 0.046(2) 0.023(2) 0.001(2) -0.001(2) -0.016(2)
C26 0.021(2) 0.033(2) 0.025(2) -0.0057(15) -0.0020(14) -0.0112(15)
C31 0.018(2) 0.024(2) 0.021(2) -0.0073(13) -0.0003(13) -0.0090(13)
C32 0.026(2) 0.033(2) 0.048(2) -0.019(2) -0.013(2) -0.003(2)
C33 0.028(2) 0.031(2) 0.061(3) -0.025(2) -0.009(2) -0.001(2)
C34 0.036(2) 0.031(2) 0.033(2) -0.015(2) 0.001(2) -0.019(2)
C35 0.026(2) 0.039(2) 0.039(2) -0.015(2) -0.007(2) -0.017(2)
C36 0.017(2) 0.027(2) 0.044(2) -0.014(2) -0.005(2) -0.0060(14)
C41 0.017(2) 0.020(2) 0.028(2) -0.0082(13) -0.0034(13) -0.0055(13)
C42 0.020(2) 0.054(3) 0.029(2) -0.012(2) -0.002(2) -0.012(2)
C43 0.017(2) 0.054(3) 0.046(2) -0.014(2) 0.002(2) -0.013(2)
C44 0.022(2) 0.034(2) 0.054(3) -0.012(2) -0.013(2) -0.012(2)
C45 0.030(2) 0.033(2) 0.038(2) -0.007(2) -0.017(2) -0.012(2)
C46 0.025(2) 0.025(2) 0.028(2) -0.0066(14) -0.0036(15) -0.0132(15)

loop_
_atom_site_label
_atom_site_type_symbol
_atom_site_fract_x
_atom_site_fract_y
_atom_site_fract_z
_atom_site_U_iso_or_equiv
_atom_site_thermal_displace_type
_atom_site_occupancy
_atom_site_calc_flag
_atom_site_refinement_flags
_atom_site_disorder_group
Pd Pd 0.45057(3) 0.40945(2) 0.238283(14) 0.01523(7) Uani 1 d . .
Cl Cl 0.33263(11) 0.62559(8) 0.18863(5) 0.0299(2) Uani 1 d . .
P P 0.26978(10) 0.43894(8) 0.33415(5) 0.0173(2) Uani 1 d . .
N N 0.7417(3) 0.2775(3) 0.0483(2) 0.0242(6) Uani 1 d U .
H0 H 0.7577(3) 0.2158(3) 0.0240(2) 0.029 Uiso 1 calc R .
O1 O 0.6109(3) 0.3740(2) 0.14472(14) 0.0235(5) Uani 1 d U .
O2 O 0.4058(4) 0.0021(3) 0.2587(2) 0.0345(7) Uani 1 d DU .
O3 O 0.2547(4) 0.0054(3) 0.1411(2) 0.0516(10) Uani 1 d DU .
O4 O 0.3172(3) 0.1193(4) 0.0131(2) 0.0477(9) Uani 1 d DU .
O5 O 0.7762(4) -0.0296(3) 0.3235(2) 0.0377(7) Uani 1 d U .
O6 O 0.7781(3) -0.0607(2) 0.21129(14) 0.0284(6) Uani 1 d U .
O7 O 0.6366(3) 0.2350(3) 0.3942(2) 0.0377(7) Uani 1 d U .
O8 O 0.8282(3) 0.2060(3) 0.30222(15) 0.0311(6) Uani 1 d U .
C1 C 0.5389(4) 0.2116(3) 0.1177(2) 0.0187(6) Uani 1 d DU .
C2 C 0.5172(4) 0.1433(3) 0.1847(2) 0.0183(6) Uani 1 d DU .
C3 C 0.4241(4) 0.0705(3) 0.1927(2) 0.0230(7) Uani 1 d DU .
C4 C 0.3507(4) 0.0714(4) 0.1351(2) 0.0286(8) Uani 1 d DU .
C5 C 0.3821(4) 0.1338(4) 0.0677(2) 0.0304(9) Uani 1 d DU .
C6 C 0.4760(4) 0.2040(4) 0.0588(2) 0.0247(7) Uani 1 d DU .
H6 H 0.4975(4) 0.2468(4) 0.0126(2) 0.030 Uiso 1 calc R .
C7 C 0.4613(6) -0.1339(4) 0.2601(3) 0.0481(12) Uani 1 d U .
H7A H 0.4405(35) -0.1738(5) 0.3092(5) 0.058 Uiso 1 calc R .
H7B H 0.5746(9) -0.1672(6) 0.2444(17) 0.058 Uiso 1 calc R .
H7C H 0.4063(29) -0.1526(4) 0.2275(14) 0.058 Uiso 1 calc R .
C8 C 0.1211(6) 0.0356(6) 0.1957(3) 0.0570(15) Uani 1 d U .
H8A H 0.1519(12) -0.0163(25) 0.2417(6) 0.068 Uiso 1 calc R .
H8B H 0.0369(17) 0.0182(33) 0.1816(10) 0.068 Uiso 1 calc R .
H8C H 0.0837(27) 0.1256(10) 0.2009(14) 0.068 Uiso 1 calc R .
C9 C 0.3568(5) 0.1712(6) -0.0575(3) 0.055(2) Uani 1 d U .
H9A H 0.3077(35) 0.2639(6) -0.0622(6) 0.066 Uiso 1 calc R .
H9B H 0.3191(37) 0.1407(27) -0.0919(3) 0.066 Uiso 1 calc R .
H9C H 0.4713(6) 0.1454(29) -0.0675(7) 0.066 Uiso 1 calc R .
C10 C 0.6346(4) 0.2925(3) 0.1057(2) 0.0183(6) Uani 1 d DU .
C11 C 0.8362(4) 0.3574(4) 0.0223(2) 0.0333(9) Uani 1 d U .
C12 C 0.9449(5) 0.3364(5) 0.0774(3) 0.0421(11) Uani 1 d U .
H12A H 0.9988(28) 0.3960(20) 0.0632(9) 0.051 Uiso 1 calc R .
H12B H 1.0227(23) 0.2494(10) 0.0800(12) 0.051 Uiso 1 calc R .
H12C H 0.8834(7) 0.3502(29) 0.1247(4) 0.051 Uiso 1 calc R .
C13 C 0.9345(6) 0.3142(7) -0.0476(3) 0.058(2) Uani 1 d U .
H13A H 0.9944(33) 0.3683(22) -0.0679(10) 0.070 Uiso 1 calc R .
H13B H 0.8652(6) 0.3203(34) -0.0820(8) 0.070 Uiso 1 calc R .
H13C H 1.0073(31) 0.2260(13) -0.0379(4) 0.070 Uiso 1 calc R .
C14 C 0.7254(6) 0.4953(5) 0.0070(4) 0.064(2) Uani 1 d U .
H14A H 0.7870(6) 0.5482(7) -0.0128(20) 0.077 Uiso 1 calc R .
H14B H 0.6616(33) 0.5236(12) 0.0519(5) 0.077 Uiso 1 calc R .
H14C H 0.6564(31) 0.5027(8) -0.0279(16) 0.077 Uiso 1 calc R .
C15 C 0.6030(4) 0.1342(3) 0.2451(2) 0.0159(6) Uani 1 d DU .
C16 C 0.5819(4) 0.2341(3) 0.2764(2) 0.0173(6) Uani 1 d U .
C17 C 0.7257(4) 0.0076(3) 0.2661(2) 0.0195(6) Uani 1 d U .
C18 C 0.8985(5) -0.1852(4) 0.2261(3) 0.0379(10) Uani 1 d U .
H18A H 0.9373(25) -0.2244(12) 0.1818(4) 0.045 Uiso 1 calc R .
H18B H 0.8542(10) -0.2382(10) 0.2627(12) 0.045 Uiso 1 calc R .
H18C H 0.9856(16) -0.1774(5) 0.2439(15) 0.045 Uiso 1 calc R .
C19 C 0.6808(4) 0.2232(3) 0.3324(2) 0.0213(7) Uani 1 d U .
C20 C 0.9377(5) 0.1857(5) 0.3529(3) 0.0441(11) Uani 1 d U .
H20A H 1.0330(16) 0.1967(30) 0.3264(3) 0.053 Uiso 1 calc R .
H20B H 0.9653(29) 0.0996(11) 0.3791(12) 0.053 Uiso 1 calc R .
H20C H 0.8885(15) 0.2472(20) 0.3871(11) 0.053 Uiso 1 calc R .
C21 C 0.2831(4) 0.3056(3) 0.4045(2) 0.0209(7) Uani 1 d DU .
C22 C 0.2982(4) 0.1929(3) 0.3830(2) 0.0242(7) Uani 1 d DU .
H22 H 0.3011(4) 0.1886(3) 0.3335(2) 0.029 Uiso 1 calc R .
C23 C 0.3090(5) 0.0875(4) 0.4338(2) 0.0312(8) Uani 1 d DU .
H23 H 0.3195(5) 0.0110(4) 0.4189(2) 0.037 Uiso 1 calc R .
C24 C 0.3047(5) 0.0925(4) 0.5058(2) 0.0365(9) Uani 1 d DU .
H24 H 0.3137(5) 0.0193(4) 0.5403(2) 0.044 Uiso 1 calc R .
C25 C 0.2871(5) 0.2047(4) 0.5279(2) 0.0347(9) Uani 1 d DU .
H25 H 0.2827(5) 0.2088(4) 0.5775(2) 0.042 Uiso 1 calc R .
C26 C 0.2759(4) 0.3115(4) 0.4769(2) 0.0258(7) Uani 1 d DU .
H26 H 0.2634(4) 0.3884(4) 0.4920(2) 0.031 Uiso 1 calc R .
C31 C 0.2566(4) 0.5670(3) 0.3794(2) 0.0201(7) Uani 1 d DU .
C32 C 0.1248(5) 0.6772(4) 0.3837(2) 0.0350(9) Uani 1 d DU .
H32 H 0.0355(5) 0.6882(4) 0.3622(2) 0.042 Uiso 1 calc R .
C33 C 0.1209(5) 0.7727(4) 0.4192(3) 0.0402(10) Uani 1 d DU .
H33 H 0.0298(5) 0.8483(4) 0.4216(3) 0.048 Uiso 1 calc R .
C34 C 0.2501(5) 0.7567(4) 0.4507(2) 0.0306(8) Uani 1 d DU .
H34 H 0.2472(5) 0.8202(4) 0.4761(2) 0.037 Uiso 1 calc R .
C35 C 0.3828(5) 0.6489(4) 0.4452(2) 0.0313(8) Uani 1 d DU .
H35 H 0.4720(5) 0.6384(4) 0.4666(2) 0.038 Uiso 1 calc R .
C36 C 0.3881(4) 0.5551(4) 0.4088(2) 0.0284(8) Uani 1 d DU .
H36 H 0.4820(4) 0.4823(4) 0.4039(2) 0.034 Uiso 1 calc R .
C41 C 0.0737(4) 0.4783(3) 0.3108(2) 0.0211(7) Uani 1 d DU .
C42 C -0.0506(4) 0.4932(4) 0.3661(2) 0.0340(9) Uani 1 d DU .
H42 H -0.0320(4) 0.4859(4) 0.4144(2) 0.041 Uiso 1 calc R .
C43 C -0.2007(5) 0.5184(5) 0.3515(3) 0.0388(10) Uani 1 d DU .
H43 H -0.2842(5) 0.5277(5) 0.3897(3) 0.047 Uiso 1 calc R .
C44 C -0.2288(5) 0.5299(4) 0.2813(2) 0.0339(9) Uani 1 d DU .
H44 H -0.3319(5) 0.5483(4) 0.2711(2) 0.041 Uiso 1 calc R .
C45 C -0.1066(5) 0.5148(4) 0.2261(2) 0.0309(8) Uani 1 d DU .
H45 H -0.1255(5) 0.5218(4) 0.1779(2) 0.037 Uiso 1 calc R .
C46 C 0.0449(4) 0.4890(3) 0.2410(2) 0.0243(7) Uani 1 d DU .
H46 H 0.1285(4) 0.4787(3) 0.2028(2) 0.029 Uiso 1 calc R .
O1X O 0.1708(8) 0.8869(6) 0.0581(4) 0.0427(15) Uiso 0.50 d PU 1
O2X O 0.1378(8) 0.9711(7) 0.0032(4) 0.046(2) Uiso 0.50 d PU 2

loop_
_atom_type_symbol
_atom_type_description
_atom_type_scat_dispersion_real
_atom_type_scat_dispersion_imag
_atom_type_scat_source
C C 0.0033 0.0016 'International Tables Vol C Tables 4.2.6.8 and 6.1.1.4'
H H 0.0000 0.0000 'International Tables Vol C Tables 4.2.6.8 and 6.1.1.4'
N N 0.0061 0.0033 'International Tables Vol C Tables 4.2.6.8 and 6.1.1.4'
O O 0.0106 0.0060 'International Tables Vol C Tables 4.2.6.8 and 6.1.1.4'
P P 0.1023 0.0942 'International Tables Vol C Tables 4.2.6.8 and 6.1.1.4'
Cl Cl 0.1484 0.1585 'International Tables Vol C Tables 4.2.6.8 and 6.1.1.4'
Pd Pd -0.9988 1.0072 'International Tables Vol C Tables 4.2.6.8 and 6.1.1.4'

loop_
_geom_angle_atom_site_label_1
_geom_angle_atom_site_label_2
_geom_angle_atom_site_label_3
_geom_angle
_geom_angle_publ_flag
C16 Pd O1 84.20(12) y
C16 Pd P 95.26(10) y
O1 Pd P 175.14(7) y
C16 Pd Cl 170.52(10) y
O1 Pd Cl 90.32(8) y
P Pd Cl 90.85(4) y
C21 P C31 105.7(2) y
C21 P C41 100.3(2) y
C31 P C41 106.3(2) y
C21 P Pd 118.39(11) y
C31 P Pd 112.75(12) y
C41 P Pd 112.18(12) y
C10 N C11 124.6(3) y
C10 O1 Pd 126.8(2) y
C3 O2 C7 115.7(3) y
C4 O3 C8 116.2(3) y
C5 O4 C9 118.0(4) y
C17 O6 C18 115.3(3) y
C19 O8 C20 114.7(3) y
C2 C1 C6 120.9(3) y
C2 C1 C10 121.3(3) y
C6 C1 C10 117.8(3) y
C1 C2 C3 118.5(3) y
C1 C2 C15 121.7(3) y
C3 C2 C15 119.5(3) y
O2 C3 C4 121.8(3) y
O2 C3 C2 117.8(3) y
C4 C3 C2 120.4(3) y
O3 C4 C5 117.5(4) y
O3 C4 C3 122.5(4) y
C5 C4 C3 119.9(3) y
O4 C5 C4 115.8(4) y
O4 C5 C6 124.2(4) y
C4 C5 C6 120.0(3) y
C5 C6 C1 120.0(4) y
O1 C10 N 121.3(3) y
O1 C10 C1 122.6(3) y
N C10 C1 116.0(3) y
N C11 C12 109.2(3) y
N C11 C13 107.2(4) y
C12 C11 C13 109.1(3) y
N C11 C14 108.9(3) y
C12 C11 C14 113.2(5) y
C13 C11 C14 109.1(4) y
C16 C15 C2 123.2(3) y
C16 C15 C17 120.6(3) y
C2 C15 C17 116.1(3) y
C15 C16 C19 121.4(3) y
C15 C16 Pd 122.0(2) y
C19 C16 Pd 115.5(2) y
O5 C17 O6 123.1(3) y
O5 C17 C15 125.9(3) y
O6 C17 C15 110.9(3) y
O7 C19 O8 123.5(3) y
O7 C19 C16 126.3(3) y
O8 C19 C16 110.0(3) y
C26 C21 C22 119.5(3) y
C26 C21 P 123.6(3) y
C22 C21 P 116.8(3) y
C23 C22 C21 120.0(4) y
C24 C23 C22 120.6(4) y
C23 C24 C25 119.8(4) y
C24 C25 C26 119.8(4) y
C21 C26 C25 120.2(4) y
C32 C31 C36 118.5(3) y
C32 C31 P 123.3(3) y
C36 C31 P 118.2(3) y
C31 C32 C33 120.9(4) y
C34 C33 C32 119.6(4) y
C35 C34 C33 119.9(4) y
C34 C35 C36 120.7(3) y
C35 C36 C31 120.4(3) y
C46 C41 C42 118.9(3) y
C46 C41 P 122.5(3) y
C42 C41 P 118.6(3) y
C43 C42 C41 120.8(4) y
C44 C43 C42 119.9(4) y
C45 C44 C43 119.9(4) y
C44 C45 C46 120.1(4) y
C41 C46 C45 120.4(4) y

loop_
_geom_bond_atom_site_label_1
_geom_bond_atom_site_label_2
_geom_bond_distance
_geom_bond_publ_flag
Pd C16 1.983(3) y
Pd O1 2.097(3) y
Pd P 2.2239(11) y
Pd Cl 2.3768(12) y
P C21 1.815(4) y
P C31 1.816(3) y
P C41 1.822(3) y
N C10 1.325(4) y
N C11 1.482(5) y
O1 C10 1.245(4) y
O2 C3 1.370(5) y
O2 C7 1.450(5) y
O3 C4 1.371(4) y
O3 C8 1.441(6) y
O4 C5 1.369(4) y
O4 C9 1.407(7) y
O5 C17 1.203(4) y
O6 C17 1.339(4) y
O6 C18 1.447(4) y
O7 C19 1.189(4) y
O8 C19 1.341(4) y
O8 C20 1.457(5) y
C1 C2 1.389(5) y
C1 C6 1.394(5) y
C1 C10 1.499(5) y
C2 C3 1.407(5) y
C2 C15 1.488(4) y
C3 C4 1.395(5) y
C4 C5 1.386(6) y
C5 C6 1.387(5) y
C11 C12 1.515(6) y
C11 C13 1.522(6) y
C11 C14 1.525(6) y
C15 C16 1.339(4) y
C15 C17 1.494(4) y
C16 C19 1.495(5) y
C21 C26 1.384(5) y
C21 C22 1.397(5) y
C22 C23 1.382(5) y
C23 C24 1.380(6) y
C24 C25 1.388(6) y
C25 C26 1.395(5) y
C31 C32 1.382(5) y
C31 C36 1.392(5) y
C32 C33 1.397(5) y
C33 C34 1.379(6) y
C34 C35 1.372(6) y
C35 C36 1.386(5) y
C41 C46 1.380(5) y
C41 C42 1.394(5) y
C42 C43 1.384(5) y
C43 C44 1.383(6) y
C44 C45 1.381(6) y
C45 C46 1.397(5) y
